data_2016331
loop_
_publ_author_name
'Kulcsar, Monika'
'Silvestru, Anca'
'Cziple, Florentina'

_publ_section_title
;
 1,3-Bis[2-(dimethylaminomethyl)phenyl]triselenide
;
_journal_coeditor_code GG3121
_journal_issue 12
_journal_name_full 'Acta Crystallographica Section C'
_journal_page_first o701
_journal_page_last o703
_journal_paper_doi 10.1107/S0108270107051591
_journal_volume 63
_journal_year 2007
_chemical_formula_iupac 'C18 H24 N2 Se3'
_chemical_formula_moiety 'C18 H24 N2 Se3'
_chemical_formula_sum 'C18 H24 N2 Se3'
_chemical_formula_weight 505.27
_chemical_name_systematic
;
1,3-Bis[2-(Dimethylaminomethyl)phenyl]triselenide
;
_space_group_IT_number 14
_symmetry_cell_setting monoclinic
_symmetry_space_group_name_Hall '-P 2ybc'
_symmetry_space_group_name_H-M 'P 1 21/c 1'
_atom_sites_solution_hydrogens geom
_atom_sites_solution_primary direct
_atom_sites_solution_secondary difmap
_audit_creation_method SHELXL-97
_cell_angle_alpha 90
_cell_angle_beta 111.013(2)
_cell_angle_gamma 90
_cell_formula_units_Z 4
_cell_length_a 13.5307(12)
_cell_length_b 9.8246(9)
_cell_length_c 16.0701(14)
_cell_measurement_reflns_used 3850
_cell_measurement_temperature 297(2)
_cell_measurement_theta_max 23.45
_cell_measurement_theta_min 2.48
_cell_volume 1994.2(3)
_computing_cell_refinement 'SAINT-Plus (Bruker, 2000)'
_computing_data_collection 'SMART (Bruker, 2000)'
_computing_data_reduction 'SAINT-Plus (Bruker, 2000)'
_computing_molecular_graphics 'DIAMOND (Brandenburg, 2006)'
_computing_publication_material 'publCIF (Westrip, 2007)'
_computing_structure_refinement 'SHELXTL (Bruker, 2001)'
_computing_structure_solution 'SHELXTL (Bruker, 2001)'
_diffrn_ambient_temperature 297(2)
_diffrn_measured_fraction_theta_full 1.00
_diffrn_measured_fraction_theta_max 1.00
_diffrn_measurement_device_type 'Bruker SMART CCD'
_diffrn_measurement_method '\f and \w scans'
_diffrn_radiation_monochromator graphite
_diffrn_radiation_source 'fine-focus sealed tube'
_diffrn_radiation_type MoK\a
_diffrn_radiation_wavelength 0.71073
_diffrn_reflns_av_R_equivalents 0.0482
_diffrn_reflns_av_sigmaI/netI 0.0356
_diffrn_reflns_limit_h_max 16
_diffrn_reflns_limit_h_min -16
_diffrn_reflns_limit_k_max 11
_diffrn_reflns_limit_k_min -11
_diffrn_reflns_limit_l_max 19
_diffrn_reflns_limit_l_min -19
_diffrn_reflns_number 18693
_diffrn_reflns_theta_full 25.0
_diffrn_reflns_theta_max 25.00
_diffrn_reflns_theta_min 2.48
_exptl_absorpt_coefficient_mu 5.534
_exptl_absorpt_correction_T_max 0.515
_exptl_absorpt_correction_T_min 0.324
_exptl_absorpt_correction_type multi-scan
_exptl_absorpt_process_details '(SHELXTL; Bruker, 2001)'
_exptl_crystal_colour colourless
_exptl_crystal_density_diffrn 1.683
_exptl_crystal_density_method 'not measured'
_exptl_crystal_description block
_exptl_crystal_F_000 992
_exptl_crystal_size_max 0.24
_exptl_crystal_size_mid 0.17
_exptl_crystal_size_min 0.12
_refine_diff_density_max 0.46
_refine_diff_density_min -0.62
_refine_ls_extinction_method none
_refine_ls_goodness_of_fit_ref 1.141
_refine_ls_hydrogen_treatment constr
_refine_ls_matrix_type full
_refine_ls_number_parameters 212
_refine_ls_number_reflns 3509
_refine_ls_number_restraints 0
_refine_ls_restrained_S_all 1.141
_refine_ls_R_factor_all 0.0519
_refine_ls_R_factor_gt 0.0408
_refine_ls_shift/su_max 0.000
_refine_ls_shift/su_mean 0.000
_refine_ls_structure_factor_coef Fsqd
_refine_ls_weighting_details 'w=1/[\s^2^(Fo^2^)+(0.0281P)^2^+1.5451P] where P=(Fo^2^+2Fc^2^)/3'
_refine_ls_weighting_scheme calc
_refine_ls_wR_factor_gt 0.0803
_refine_ls_wR_factor_ref 0.0838
_reflns_number_gt 2961
_reflns_number_total 3509
_reflns_threshold_expression I>2\s(I)
_cod_data_source_file gg3121.cif
_cod_data_source_block I
_cod_depositor_comments
;
The following automatic conversions were performed:
'_symmetry_cell_setting' value 'Monoclinic' changed to 'monoclinic'
according to '/home/saulius/struct/CIF-dictionaries/cif_core.dic'
dictionary named 'cif_core.dic' version 2.4.1 from 2010-06-29.

Automatic conversion script
Id: cif_fix_enum 1527 2010-12-29 10:47:43Z saulius 

The following automatic conversions were performed:

'_symmetry_cell_setting' value 'Monoclinic' changed to 'monoclinic'
according to /home/saulius/struct/CIF-dictionaries/cif_core.dic
dictionary named 'cif_core.dic' version 2.4.1 from 2010-06-29.

Automatic conversion script
Id: cif_fix_values 1715 2011-07-08 13:25:40Z adriana 
;
_cod_original_sg_symbol_H-M 'P21/c  '
_cod_database_code 2016331
_cod_database_fobs_code 2016331

loop_
_symmetry_equiv_pos_as_xyz
'x, y, z'
'-x, y+1/2, -z+1/2'
'-x, -y, -z'
'x, -y-1/2, z-1/2'

loop_
_atom_site_type_symbol
_atom_site_label
_atom_site_fract_x
_atom_site_fract_y
_atom_site_fract_z
_atom_site_U_iso_or_equiv
_atom_site_adp_type
_atom_site_calc_flag
_atom_site_refinement_flags
_atom_site_occupancy
C C1 -0.0222(3) 0.2445(4) -0.0499(3) 0.0385(10) Uani d . 1
C C2 -0.0964(3) 0.1431(4) -0.0875(3) 0.0414(10) Uani d . 1
C C3 -0.1213(4) 0.1123(5) -0.1766(3) 0.0561(13) Uani d . 1
H H3 -0.1717 0.0457 -0.2028 0.067 Uiso calc R 1
C C4 -0.0732(4) 0.1779(6) -0.2273(3) 0.0687(15) Uani d . 1
H H4 -0.0895 0.1542 -0.2868 0.082 Uiso calc R 1
C C5 -0.0008(4) 0.2788(6) -0.1897(3) 0.0632(14) Uani d . 1
H H5 0.0309 0.3248 -0.2241 0.076 Uiso calc R 1
C C6 0.0253(3) 0.3125(4) -0.1007(3) 0.0472(11) Uani d . 1
H H6 0.0746 0.3807 -0.0753 0.057 Uiso calc R 1
C C7 -0.1447(3) 0.0620(4) -0.0331(3) 0.0509(12) Uani d . 1
H H7A -0.2103 0.0217 -0.0724 0.061 Uiso calc R 1
H H7B -0.0970 -0.0116 -0.0040 0.061 Uiso calc R 1
C C8 -0.2525(4) 0.2375(5) -0.0035(3) 0.0580(13) Uani d . 1
H H8A -0.2393 0.2921 -0.0480 0.087 Uiso calc R 1
H H8B -0.2575 0.2953 0.0430 0.087 Uiso calc R 1
H H8C -0.3176 0.1886 -0.0302 0.087 Uiso calc R 1
C C9 -0.1841(4) 0.0559(5) 0.1006(3) 0.0659(14) Uani d . 1
H H9A -0.1980 0.1119 0.1442 0.099 Uiso calc R 1
H H9B -0.1224 0.0014 0.1293 0.099 Uiso calc R 1
H H9C -0.2438 -0.0024 0.0726 0.099 Uiso calc R 1
C C10 0.3350(3) 0.2091(4) 0.2439(3) 0.0390(10) Uani d . 1
C C11 0.4045(3) 0.0990(4) 0.2674(3) 0.0458(11) Uani d . 1
C C12 0.4233(4) 0.0383(5) 0.3496(3) 0.0653(14) Uani d . 1
H H12 0.4704 -0.0344 0.3670 0.078 Uiso calc R 1
C C13 0.3741(5) 0.0829(6) 0.4060(4) 0.0768(17) Uani d . 1
H H13 0.3876 0.0402 0.4606 0.092 Uiso calc R 1
C C14 0.3050(4) 0.1908(6) 0.3816(3) 0.0670(15) Uani d . 1
H H14 0.2713 0.2211 0.4194 0.080 Uiso calc R 1
C C15 0.2860(4) 0.2537(5) 0.3007(3) 0.0506(12) Uani d . 1
H H15 0.2396 0.3271 0.2842 0.061 Uiso calc R 1
C C16 0.4546(4) 0.0460(5) 0.2049(3) 0.0586(13) Uani d . 1
H H16A 0.5043 -0.0255 0.2342 0.070 Uiso calc R 1
H H16B 0.4004 0.0067 0.1531 0.070 Uiso calc R 1
C C17 0.5271(5) 0.1140(7) 0.0944(4) 0.098(2) Uani d . 1
H H17A 0.5612 0.1875 0.0758 0.147 Uiso calc R 1
H H17B 0.4603 0.0947 0.0483 0.147 Uiso calc R 1
H H17C 0.5712 0.0345 0.1054 0.147 Uiso calc R 1
C C18 0.6074(4) 0.1859(5) 0.2463(4) 0.0729(16) Uani d . 1
H H18A 0.5936 0.2078 0.2993 0.109 Uiso calc R 1
H H18B 0.6394 0.2628 0.2289 0.109 Uiso calc R 1
H H18C 0.6547 0.1095 0.2578 0.109 Uiso calc R 1
N N1 -0.1664(3) 0.1419(4) 0.0337(2) 0.0434(9) Uani d . 1
N N2 0.5099(3) 0.1525(4) 0.1759(3) 0.0533(10) Uani d . 1
Se Se1 0.01400(3) 0.28240(4) 0.07642(3) 0.04106(14) Uani d . 1
Se Se2 0.16148(4) 0.42749(4) 0.10822(3) 0.05104(15) Uani d . 1
Se Se3 0.31137(3) 0.29357(4) 0.12962(3) 0.04436(14) Uani d . 1

loop_
_atom_site_aniso_label
_atom_site_aniso_U_11
_atom_site_aniso_U_22
_atom_site_aniso_U_33
_atom_site_aniso_U_12
_atom_site_aniso_U_13
_atom_site_aniso_U_23
C1 0.032(2) 0.041(2) 0.041(2) 0.0099(18) 0.0113(19) 0.0044(19)
C2 0.032(2) 0.039(2) 0.052(3) 0.0037(19) 0.013(2) 0.001(2)
C3 0.044(3) 0.066(3) 0.051(3) -0.002(2) 0.008(2) -0.011(3)
C4 0.064(4) 0.094(4) 0.046(3) 0.009(3) 0.016(3) -0.010(3)
C5 0.064(4) 0.082(4) 0.050(3) 0.007(3) 0.029(3) 0.014(3)
C6 0.045(3) 0.047(3) 0.053(3) 0.006(2) 0.021(2) 0.011(2)
C7 0.037(3) 0.044(3) 0.072(3) -0.004(2) 0.020(2) 0.001(2)
C8 0.047(3) 0.061(3) 0.072(3) 0.005(2) 0.030(3) 0.005(3)
C9 0.056(3) 0.073(4) 0.070(4) -0.008(3) 0.024(3) 0.019(3)
C10 0.034(2) 0.047(3) 0.033(2) -0.0039(19) 0.0085(19) -0.0054(19)
C11 0.033(2) 0.048(3) 0.050(3) 0.002(2) 0.007(2) -0.005(2)
C12 0.064(3) 0.066(3) 0.059(3) 0.017(3) 0.014(3) 0.015(3)
C13 0.074(4) 0.097(5) 0.058(4) 0.011(3) 0.021(3) 0.021(3)
C14 0.062(3) 0.096(4) 0.048(3) 0.010(3) 0.025(3) 0.002(3)
C15 0.042(3) 0.062(3) 0.048(3) 0.009(2) 0.017(2) 0.000(2)
C16 0.041(3) 0.059(3) 0.065(3) 0.008(2) 0.007(2) -0.021(3)
C17 0.082(5) 0.147(6) 0.080(4) 0.029(4) 0.047(4) -0.006(4)
C18 0.049(3) 0.066(4) 0.091(4) -0.003(3) 0.009(3) -0.002(3)
N1 0.032(2) 0.049(2) 0.048(2) 0.0001(17) 0.0141(17) 0.0074(18)
N2 0.040(2) 0.066(3) 0.054(2) 0.012(2) 0.0171(19) -0.004(2)
Se1 0.0384(3) 0.0439(3) 0.0406(3) 0.00104(19) 0.0138(2) 0.00237(19)
Se2 0.0422(3) 0.0376(3) 0.0630(3) -0.0021(2) 0.0062(2) 0.0020(2)
Se3 0.0405(3) 0.0500(3) 0.0418(3) -0.0069(2) 0.0140(2) -0.0013(2)

loop_
_atom_type_symbol
_atom_type_description
_atom_type_scat_dispersion_real
_atom_type_scat_dispersion_imag
_atom_type_scat_source
C C 0.0033 0.0016 'International Tables Vol C Tables 4.2.6.8 and 6.1.1.4'
H H 0.0000 0.0000 'International Tables Vol C Tables 4.2.6.8 and 6.1.1.4'
N N 0.0061 0.0033 'International Tables Vol C Tables 4.2.6.8 and 6.1.1.4'
Se Se -0.0929 2.2259 'International Tables Vol C Tables 4.2.6.8 and 6.1.1.4'

loop_
_geom_angle_atom_site_label_1
_geom_angle_atom_site_label_2
_geom_angle_atom_site_label_3
_geom_angle
_geom_angle_publ_flag
C6 C1 C2 120.5(4) ?
C6 C1 Se1 121.9(3) ?
C2 C1 Se1 117.6(3) ?
C3 C2 C1 118.5(4) ?
C3 C2 C7 119.7(4) ?
C1 C2 C7 121.8(4) ?
C4 C3 C2 121.4(5) ?
C4 C3 H3 119.3 ?
C2 C3 H3 119.3 ?
C5 C4 C3 119.6(5) ?
C5 C4 H4 120.2 ?
C3 C4 H4 120.2 ?
C4 C5 C6 120.4(5) ?
C4 C5 H5 119.8 ?
C6 C5 H5 119.8 ?
C1 C6 C5 119.7(4) ?
C1 C6 H6 120.2 ?
C5 C6 H6 120.2 ?
N1 C7 C2 113.2(4) ?
N1 C7 H7A 108.9 ?
C2 C7 H7A 108.9 ?
N1 C7 H7B 108.9 ?
C2 C7 H7B 108.9 ?
H7A C7 H7B 107.8 ?
N1 C8 H8A 109.5 ?
N1 C8 H8B 109.5 ?
H8A C8 H8B 109.5 ?
N1 C8 H8C 109.5 ?
H8A C8 H8C 109.5 ?
H8B C8 H8C 109.5 ?
N1 C9 H9A 109.5 ?
N1 C9 H9B 109.5 ?
H9A C9 H9B 109.5 ?
N1 C9 H9C 109.5 ?
H9A C9 H9C 109.5 ?
H9B C9 H9C 109.5 ?
C15 C10 C11 120.4(4) ?
C15 C10 Se3 122.5(3) ?
C11 C10 Se3 117.1(3) ?
C12 C11 C10 117.8(4) ?
C12 C11 C16 121.2(4) ?
C10 C11 C16 120.9(4) ?
C13 C12 C11 121.6(5) ?
C13 C12 H12 119.2 ?
C11 C12 H12 119.2 ?
C12 C13 C14 120.0(5) ?
C12 C13 H13 120.0 ?
C14 C13 H13 120.0 ?
C13 C14 C15 119.5(5) ?
C13 C14 H14 120.3 ?
C15 C14 H14 120.3 ?
C10 C15 C14 120.7(4) ?
C10 C15 H15 119.6 ?
C14 C15 H15 119.6 ?
N2 C16 C11 112.0(4) ?
N2 C16 H16A 109.2 ?
C11 C16 H16A 109.2 ?
N2 C16 H16B 109.2 ?
C11 C16 H16B 109.2 ?
H16A C16 H16B 107.9 ?
N2 C17 H17A 109.5 ?
N2 C17 H17B 109.5 ?
H17A C17 H17B 109.5 ?
N2 C17 H17C 109.5 ?
H17A C17 H17C 109.5 ?
H17B C17 H17C 109.5 ?
N2 C18 H18A 109.5 ?
N2 C18 H18B 109.5 ?
H18A C18 H18B 109.5 ?
N2 C18 H18C 109.5 ?
H18A C18 H18C 109.5 ?
H18B C18 H18C 109.5 ?
C7 N1 C8 113.2(4) ?
C7 N1 C9 111.5(4) ?
C8 N1 C9 111.2(4) ?
C18 N2 C16 110.2(4) ?
C18 N2 C17 111.7(4) ?
C16 N2 C17 111.5(4) ?
C1 Se1 Se2 102.65(12) no
Se3 Se2 Se1 108.32(2) no
C10 Se3 Se2 102.73(12) no
C1 Se1 N1 76.58(14) no
C10 Se3 N2 74.12(15) no
C7 N1 Se1 93.5(2) no
C8 N1 Se1 107.3(6) no
C9 N1 Se1 119.2(3) no
C16 N2 Se3 83.7(3) no
C17 N2 Se3 109.1(4) no
C18 N2 Se3 127.1(3) no

loop_
_geom_bond_atom_site_label_1
_geom_bond_atom_site_label_2
_geom_bond_distance
_geom_bond_publ_flag
C1 C6 1.379(6) ?
C1 C2 1.390(6) ?
C1 Se1 1.946(4) y
C2 C3 1.382(6) ?
C2 C7 1.496(6) ?
C3 C4 1.373(7) ?
C3 H3 0.9300 ?
C4 C5 1.372(7) ?
C4 H4 0.9300 ?
C5 C6 1.385(6) ?
C5 H5 0.9300 ?
C6 H6 0.9300 ?
C7 N1 1.443(5) ?
C7 H7A 0.9700 ?
C7 H7B 0.9700 ?
C8 N1 1.448(5) ?
C8 H8A 0.9600 ?
C8 H8B 0.9600 ?
C8 H8C 0.9600 ?
C9 N1 1.453(5) ?
C9 H9A 0.9600 ?
C9 H9B 0.9600 ?
C9 H9C 0.9600 ?
C10 C15 1.378(6) ?
C10 C11 1.394(6) ?
C10 Se3 1.935(4) y
C11 C12 1.388(6) ?
C11 C16 1.493(6) ?
C12 C13 1.374(7) ?
C12 H12 0.9300 ?
C13 C14 1.374(7) ?
C13 H13 0.9300 ?
C14 C15 1.378(6) ?
C14 H14 0.9300 ?
C15 H15 0.9300 ?
C16 N2 1.457(6) ?
C16 H16A 0.9700 ?
C16 H16B 0.9700 ?
C17 N2 1.460(6) ?
C17 H17A 0.9600 ?
C17 H17B 0.9600 ?
C17 H17C 0.9600 ?
C18 N2 1.435(6) ?
C18 H18A 0.9600 ?
C18 H18B 0.9600 ?
C18 H18C 0.9600 ?
Se1 Se2 2.3545(6) y
Se2 Se3 2.3372(7) y
Se1 N1 2.671(4) y
Se3 N2 2.873(4) y

loop_
_geom_hbond_atom_site_label_D
_geom_hbond_atom_site_label_H
_geom_hbond_atom_site_label_A
_geom_hbond_site_symmetry_A
_geom_hbond_distance_DH
_geom_hbond_distance_HA
_geom_hbond_distance_DA
_geom_hbond_angle_DHA
_geom_hbond_publ_flag
C6 H6 Se2 . 0.93 2.79 3.392(4) 123 yes
C15 H15 Se2 . 0.93 2.82 3.404(5) 122 yes
C7 H7B C1 3_555 0.97 2.75 3.713(4) 170 yes
C7 H7B C2 3_555 0.97 2.81 3.732(4) 158 yes

loop_
_geom_torsion_atom_site_label_1
_geom_torsion_atom_site_label_2
_geom_torsion_atom_site_label_3
_geom_torsion_atom_site_label_4
_geom_torsion
C6 C1 C2 C3 0.0(6)
Se1 C1 C2 C3 -178.4(3)
C6 C1 C2 C7 176.4(4)
Se1 C1 C2 C7 -2.0(5)
C1 C2 C3 C4 1.1(7)
C7 C2 C3 C4 -175.4(4)
C2 C3 C4 C5 -1.7(8)
C3 C4 C5 C6 1.3(8)
C2 C1 C6 C5 -0.4(6)
Se1 C1 C6 C5 178.0(3)
C4 C5 C6 C1 -0.3(7)
C3 C2 C7 N1 -145.3(4)
C1 C2 C7 N1 38.4(6)
C15 C10 C11 C12 -0.9(6)
Se3 C10 C11 C12 179.2(3)
C15 C10 C11 C16 177.4(4)
Se3 C10 C11 C16 -2.5(5)
C10 C11 C12 C13 1.0(8)
C16 C11 C12 C13 -177.3(5)
C11 C12 C13 C14 -0.5(9)
C12 C13 C14 C15 -0.3(9)
C11 C10 C15 C14 0.2(7)
Se3 C10 C15 C14 -179.9(4)
C13 C14 C15 C10 0.4(8)
C12 C11 C16 N2 -127.2(5)
C10 C11 C16 N2 54.5(6)
C2 C7 N1 C8 70.1(5)
C2 C7 N1 C9 -163.7(4)
C11 C16 N2 C18 74.8(5)
C11 C16 N2 C17 -160.6(4)
C6 C1 Se1 Se2 -8.6(4)
C2 C1 Se1 Se2 169.8(3)
C1 Se1 Se2 Se3 -81.14(12)
C15 C10 Se3 Se2 -14.0(4)
C11 C10 Se3 Se2 165.9(3)
Se1 Se2 Se3 C10 -72.11(12)

loop_
_cod_related_entry_id
_cod_related_entry_database
_cod_related_entry_code
1 ChemSpider 21120637
